data_2233875
loop_
_publ_author_name
'Meissner, Antje'
'Selle, Carmen'
'Drexler, Hans-Joachim'
'Heller, Detlef'

_publ_section_title
;
 (+)-Chlorido[(1,2,3,4-\h;\k<i>P</i>^2'^)-2'-diphenylphosphanyl-2-diphenylphosphoryl-1,1'-binaphthyl]rhodium(I)
 methanol monosolvate
;
_journal_coeditor_code HY2508
_journal_issue 3
_journal_name_full 'Acta Crystallographica Section E'
_journal_page_first m259
_journal_paper_doi 10.1107/S1600536812003418
_journal_volume 68
_journal_year 2012
_chemical_formula_iupac '[Rh Cl (C44 H32 O P2)], C H4 O'
_chemical_formula_moiety 'C44 H32 Cl O P2 Rh, C H4 O'
_chemical_formula_sum 'C45 H36 Cl O2 P2 Rh'
_chemical_formula_weight 809.04
_chemical_name_systematic
;
(+)-Chlorido[(1,2,3,4-\h;\k<i>P</i>^2'^)-2'-diphenylphosphanyl-2-
diphenylphosphoryl-1,1'-binaphthyl]rhodium(I) methanol monosolvate
;
_space_group_IT_number 1
_symmetry_cell_setting triclinic
_symmetry_space_group_name_Hall 'P 1'
_symmetry_space_group_name_H-M 'P 1'
_atom_sites_solution_hydrogens geom
_atom_sites_solution_primary direct
_atom_sites_solution_secondary difmap
_audit_creation_method SHELXL-97
_cell_angle_alpha 103.01(3)
_cell_angle_beta 104.59(3)
_cell_angle_gamma 105.09(3)
_cell_formula_units_Z 1
_cell_length_a 9.2108(18)
_cell_length_b 9.7453(19)
_cell_length_c 11.354(2)
_cell_measurement_reflns_used 11752
_cell_measurement_temperature 200(2)
_cell_measurement_theta_max 26.06
_cell_measurement_theta_min 1.95
_cell_volume 905.0(4)
_computing_cell_refinement 'X-AREA (Stoe & Cie, 2002)'
_computing_data_collection 'X-AREA (Stoe & Cie, 2002)'
_computing_data_reduction 'X-RED (Stoe & Cie, 2002)'
_computing_molecular_graphics 'SHELXTL (Sheldrick, 2008)'
_computing_publication_material 'SHELXTL (Sheldrick, 2008)'
_computing_structure_refinement 'SHELXL97 (Sheldrick, 2008)'
_computing_structure_solution 'SHELXS97 (Sheldrick, 2008)'
_diffrn_ambient_temperature 200(2)
_diffrn_detector_area_resol_mean 6.67
_diffrn_measured_fraction_theta_full 0.998
_diffrn_measured_fraction_theta_max 0.998
_diffrn_measurement_device_type 'Stoe IPDS-2'
_diffrn_measurement_method '\w scans'
_diffrn_radiation_monochromator graphite
_diffrn_radiation_type 'Mo K\a'
_diffrn_radiation_wavelength 0.71073
_diffrn_reflns_av_R_equivalents 0.0245
_diffrn_reflns_av_sigmaI/netI 0.0627
_diffrn_reflns_limit_h_max 11
_diffrn_reflns_limit_h_min -11
_diffrn_reflns_limit_k_max 11
_diffrn_reflns_limit_k_min -11
_diffrn_reflns_limit_l_max 13
_diffrn_reflns_limit_l_min -12
_diffrn_reflns_number 10887
_diffrn_reflns_theta_full 25.59
_diffrn_reflns_theta_max 25.59
_diffrn_reflns_theta_min 1.95
_exptl_absorpt_coefficient_mu 0.673
_exptl_absorpt_correction_T_max 0.9534
_exptl_absorpt_correction_T_min 0.7874
_exptl_absorpt_correction_type numerical
_exptl_absorpt_process_details '(X-SHAPE and X-RED; Stoe & Cie, 2002)'
_exptl_crystal_colour deep-purple
_exptl_crystal_density_diffrn 1.485
_exptl_crystal_density_method 'not measured'
_exptl_crystal_description prism
_exptl_crystal_F_000 414
_exptl_crystal_size_max 0.20
_exptl_crystal_size_mid 0.15
_exptl_crystal_size_min 0.15
_refine_diff_density_max 0.641
_refine_diff_density_min -0.340
_refine_ls_abs_structure_details 'Flack (1983), 2858 Friedel pairs'
_refine_ls_abs_structure_Flack -0.012(17)
_refine_ls_extinction_method none
_refine_ls_goodness_of_fit_ref 0.955
_refine_ls_hydrogen_treatment constr
_refine_ls_matrix_type full
_refine_ls_number_parameters 462
_refine_ls_number_reflns 6247
_refine_ls_number_restraints 3
_refine_ls_restrained_S_all 0.955
_refine_ls_R_factor_all 0.0305
_refine_ls_R_factor_gt 0.0266
_refine_ls_shift/su_max 0.001
_refine_ls_shift/su_mean 0.000
_refine_ls_structure_factor_coef Fsqd
_refine_ls_weighting_details 'calc w=1/[\s^2^(Fo^2^)+(0.0060P)^2^] where P=(Fo^2^+2Fc^2^)/3'
_refine_ls_weighting_scheme calc
_refine_ls_wR_factor_gt 0.0428
_refine_ls_wR_factor_ref 0.0432
_reflns_number_gt 5695
_reflns_number_total 6247
_reflns_threshold_expression I>2\s(I)
_cod_data_source_file hy2508.cif
_cod_data_source_block I
_cod_database_code 2233875
_cod_database_fobs_code 2233875

loop_
_symmetry_equiv_pos_as_xyz
'x, y, z'

loop_
_atom_site_type_symbol
_atom_site_label
_atom_site_fract_x
_atom_site_fract_y
_atom_site_fract_z
_atom_site_U_iso_or_equiv
_atom_site_adp_type
_atom_site_calc_flag
_atom_site_refinement_flags
_atom_site_occupancy
_atom_site_symmetry_multiplicity
Rh Rh1 0.25876(2) 0.03654(2) 0.95095(2) 0.01981(8) Uani d . 1 1
Cl Cl1 0.46974(12) 0.12625(12) 1.14224(10) 0.0319(3) Uani d . 1 1
P P1 0.14437(10) -0.16409(9) 0.63082(8) 0.0219(2) Uani d . 1 1
P P2 0.32439(10) 0.24664(9) 0.90464(8) 0.0199(2) Uani d . 1 1
O O1 0.2049(3) -0.0336(2) 0.5902(2) 0.0281(6) Uani d . 1 1
C C1 0.1016(4) -0.1239(3) 0.7790(3) 0.0189(7) Uani d . 1 1
C C2 0.1186(4) -0.2141(3) 0.8623(3) 0.0236(8) Uani d . 1 1
H H2A 0.1757 -0.2850 0.8491 0.028 Uiso calc R 1 1
C C3 0.0725(4) -0.1886(4) 0.9697(4) 0.0292(9) Uani d . 1 1
H H3A 0.1113 -0.2306 1.0371 0.035 Uiso calc R 1 1
C C4 -0.0324(4) -0.1050(4) 0.9852(3) 0.0249(8) Uani d . 1 1
C C5 -0.1039(4) -0.1040(4) 1.0803(3) 0.0336(9) Uani d . 1 1
H H5A -0.0847 -0.1601 1.1351 0.040 Uiso calc R 1 1
C C6 -0.2012(5) -0.0219(4) 1.0936(4) 0.0363(10) Uani d . 1 1
H H6A -0.2492 -0.0228 1.1564 0.044 Uiso calc R 1 1
C C7 -0.2288(5) 0.0639(4) 1.0122(4) 0.0367(10) Uani d . 1 1
H H7A -0.2960 0.1193 1.0208 0.044 Uiso calc R 1 1
C C8 -0.1578(4) 0.0671(4) 0.9199(3) 0.0283(9) Uani d . 1 1
H H8A -0.1757 0.1260 0.8674 0.034 Uiso calc R 1 1
C C9 -0.0591(4) -0.0169(3) 0.9041(3) 0.0207(7) Uani d . 1 1
C C10 0.0330(4) -0.0075(4) 0.8172(3) 0.0189(8) Uani d . 1 1
C C11 0.0256(4) 0.0962(3) 0.7374(3) 0.0164(7) Uani d . 1 1
C C12 -0.1123(4) 0.0643(3) 0.6309(3) 0.0197(7) Uani d . 1 1
C C13 -0.2527(4) -0.0571(3) 0.5984(3) 0.0241(8) Uani d . 1 1
H H13A -0.2582 -0.1197 0.6492 0.029 Uiso calc R 1 1
C C14 -0.3792(4) -0.0848(4) 0.4955(4) 0.0309(10) Uani d . 1 1
H H14A -0.4715 -0.1644 0.4779 0.037 Uiso calc R 1 1
C C15 -0.3747(4) 0.0046(4) 0.4137(4) 0.0301(9) Uani d . 1 1
H H15A -0.4623 -0.0164 0.3419 0.036 Uiso calc R 1 1
C C16 -0.2399(4) 0.1223(4) 0.4416(3) 0.0258(8) Uani d . 1 1
H H16A -0.2358 0.1808 0.3874 0.031 Uiso calc R 1 1
C C17 -0.1071(4) 0.1572(4) 0.5501(3) 0.0205(8) Uani d . 1 1
C C18 0.0318(4) 0.2832(4) 0.5834(3) 0.0244(8) Uani d . 1 1
H H18A 0.0354 0.3449 0.5318 0.029 Uiso calc R 1 1
C C19 0.1596(4) 0.3155(4) 0.6888(3) 0.0225(8) Uani d . 1 1
H H19A 0.2481 0.4002 0.7103 0.027 Uiso calc R 1 1
C C20 0.1577(4) 0.2200(3) 0.7659(3) 0.0191(8) Uani d . 1 1
C C21 0.2821(4) -0.2656(3) 0.6483(3) 0.0235(8) Uani d . 1 1
C C22 0.4175(4) -0.2152(4) 0.7585(4) 0.0309(9) Uani d . 1 1
H H22A 0.4307 -0.1352 0.8276 0.037 Uiso calc R 1 1
C C23 0.5305(4) -0.2846(4) 0.7637(4) 0.0356(10) Uani d . 1 1
H H23A 0.6184 -0.2533 0.8374 0.043 Uiso calc R 1 1
C C24 0.5138(5) -0.3997(4) 0.6605(4) 0.0390(10) Uani d . 1 1
H H24A 0.5908 -0.4457 0.6645 0.047 Uiso calc R 1 1
C C25 0.3842(5) -0.4474(4) 0.5513(4) 0.0359(10) Uani d . 1 1
H H25A 0.3744 -0.5243 0.4812 0.043 Uiso calc R 1 1
C C26 0.2686(4) -0.3814(4) 0.5457(4) 0.0288(9) Uani d . 1 1
H H26A 0.1803 -0.4151 0.4719 0.035 Uiso calc R 1 1
C C27 -0.0417(4) -0.2920(4) 0.5157(3) 0.0256(8) Uani d . 1 1
C C28 -0.1017(5) -0.2603(4) 0.4042(4) 0.0356(10) Uani d . 1 1
H H28A -0.0433 -0.1762 0.3897 0.043 Uiso calc R 1 1
C C29 -0.2464(5) -0.3512(5) 0.3147(4) 0.0460(12) Uani d . 1 1
H H29A -0.2854 -0.3280 0.2405 0.055 Uiso calc R 1 1
C C30 -0.3323(6) -0.4749(5) 0.3347(5) 0.0437(13) Uani d . 1 1
H H30A -0.4298 -0.5369 0.2739 0.052 Uiso calc R 1 1
C C31 -0.2753(4) -0.5080(4) 0.4443(4) 0.0382(10) Uani d . 1 1
H H31A -0.3348 -0.5925 0.4577 0.046 Uiso calc R 1 1
C C32 -0.1311(6) -0.4182(5) 0.5349(5) 0.0293(10) Uani d . 1 1
H H32A -0.0936 -0.4420 0.6090 0.035 Uiso calc R 1 1
C C33 0.5078(4) 0.3083(3) 0.8705(3) 0.0224(8) Uani d . 1 1
C C34 0.5148(4) 0.2566(4) 0.7479(3) 0.0264(8) Uani d . 1 1
H H34A 0.4225 0.1944 0.6812 0.032 Uiso calc R 1 1
C C35 0.6569(4) 0.2968(4) 0.7248(4) 0.0336(9) Uani d . 1 1
H H35A 0.6600 0.2618 0.6426 0.040 Uiso calc R 1 1
C C36 0.7940(4) 0.3881(4) 0.8220(4) 0.0367(10) Uani d . 1 1
H H36A 0.8892 0.4168 0.8051 0.044 Uiso calc R 1 1
C C37 0.7910(4) 0.4376(4) 0.9452(4) 0.0393(10) Uani d . 1 1
H H37A 0.8845 0.4980 1.0115 0.047 Uiso calc R 1 1
C C38 0.6493(4) 0.3974(4) 0.9693(4) 0.0301(9) Uani d . 1 1
H H38A 0.6479 0.4301 1.0524 0.036 Uiso calc R 1 1
C C39 0.3227(4) 0.4097(4) 1.0203(3) 0.0241(8) Uani d . 1 1
C C40 0.3914(4) 0.5553(4) 1.0213(4) 0.0300(10) Uani d . 1 1
H H40A 0.4484 0.5721 0.9660 0.036 Uiso calc R 1 1
C C41 0.3764(5) 0.6748(4) 1.1029(4) 0.0405(11) Uani d . 1 1
H H41A 0.4242 0.7716 1.1032 0.049 Uiso calc R 1 1
C C42 0.2902(5) 0.6505(5) 1.1843(4) 0.0441(11) Uani d . 1 1
H H42A 0.2784 0.7308 1.2388 0.053 Uiso calc R 1 1
C C43 0.2222(5) 0.5080(5) 1.1844(4) 0.0393(10) Uani d . 1 1
H H43A 0.1655 0.4920 1.2401 0.047 Uiso calc R 1 1
C C44 0.2370(4) 0.3867(4) 1.1023(3) 0.0309(9) Uani d . 1 1
H H44A 0.1892 0.2902 1.1027 0.037 Uiso calc R 1 1
O O51 0.2263(4) 0.9663(3) 0.3525(3) 0.0569(9) Uani d . 1 1
H H51 0.2201 0.9544 0.4206 0.085 Uiso calc R 1 1
C C51 0.2415(6) 1.1147(5) 0.3574(5) 0.0596(13) Uani d . 1 1
H H51A 0.1561 1.1392 0.3809 0.089 Uiso calc R 1 1
H H51B 0.2373 1.1259 0.2749 0.089 Uiso calc R 1 1
H H51C 0.3416 1.1805 0.4198 0.089 Uiso calc R 1 1

loop_
_atom_site_aniso_label
_atom_site_aniso_U_11
_atom_site_aniso_U_22
_atom_site_aniso_U_33
_atom_site_aniso_U_12
_atom_site_aniso_U_13
_atom_site_aniso_U_23
Rh1 0.01928(16) 0.02279(17) 0.01809(17) 0.00796(13) 0.00489(13) 0.00812(14)
Cl1 0.0259(6) 0.0422(7) 0.0227(6) 0.0104(5) 0.0018(5) 0.0090(5)
P1 0.0221(5) 0.0203(5) 0.0204(5) 0.0060(4) 0.0058(4) 0.0039(4)
P2 0.0187(5) 0.0211(5) 0.0187(5) 0.0054(4) 0.0056(4) 0.0062(4)
O1 0.0376(16) 0.0261(13) 0.0225(14) 0.0095(11) 0.0137(12) 0.0082(11)
C1 0.0158(17) 0.0167(16) 0.0225(19) 0.0052(14) 0.0036(15) 0.0064(15)
C2 0.0217(18) 0.0262(18) 0.0247(19) 0.0104(15) 0.0068(16) 0.0097(16)
C3 0.022(2) 0.035(2) 0.038(2) 0.0124(17) 0.0086(18) 0.0215(19)
C4 0.0192(18) 0.0296(19) 0.0248(19) 0.0061(15) 0.0059(15) 0.0103(16)
C5 0.036(2) 0.041(2) 0.032(2) 0.0128(18) 0.0149(18) 0.0230(19)
C6 0.040(3) 0.050(3) 0.026(2) 0.016(2) 0.020(2) 0.015(2)
C7 0.037(2) 0.040(2) 0.042(2) 0.019(2) 0.021(2) 0.013(2)
C8 0.031(2) 0.031(2) 0.029(2) 0.0137(18) 0.0132(18) 0.0128(18)
C9 0.0167(17) 0.0191(17) 0.0219(18) 0.0014(14) 0.0050(14) 0.0050(15)
C10 0.0148(18) 0.0172(18) 0.019(2) 0.0053(14) 0.0010(16) 0.0006(16)
C11 0.0179(17) 0.0172(16) 0.0181(18) 0.0087(14) 0.0088(15) 0.0063(14)
C12 0.0195(18) 0.0215(18) 0.0186(18) 0.0093(14) 0.0078(15) 0.0029(15)
C13 0.025(2) 0.0230(18) 0.026(2) 0.0064(15) 0.0087(16) 0.0114(16)
C14 0.019(2) 0.031(2) 0.032(2) 0.0007(17) 0.0008(18) 0.0088(19)
C15 0.026(2) 0.034(2) 0.026(2) 0.0121(17) 0.0004(17) 0.0100(18)
C16 0.033(2) 0.029(2) 0.0194(19) 0.0134(18) 0.0079(16) 0.0117(16)
C17 0.0237(19) 0.0197(18) 0.0209(19) 0.0119(15) 0.0084(15) 0.0052(15)
C18 0.029(2) 0.0243(19) 0.028(2) 0.0138(16) 0.0117(17) 0.0158(17)
C19 0.0190(19) 0.0221(19) 0.026(2) 0.0045(15) 0.0079(16) 0.0085(16)
C20 0.0203(19) 0.0171(17) 0.0202(19) 0.0087(14) 0.0081(15) 0.0018(15)
C21 0.0221(19) 0.0210(18) 0.026(2) 0.0038(15) 0.0100(16) 0.0067(16)
C22 0.0217(19) 0.035(2) 0.034(2) 0.0069(16) 0.0095(17) 0.0089(18)
C23 0.026(2) 0.039(2) 0.046(3) 0.0122(18) 0.0128(19) 0.019(2)
C24 0.038(2) 0.035(2) 0.065(3) 0.0228(18) 0.030(2) 0.028(2)
C25 0.044(3) 0.024(2) 0.046(2) 0.0133(18) 0.025(2) 0.0080(19)
C26 0.031(2) 0.027(2) 0.032(2) 0.0100(16) 0.0146(18) 0.0097(17)
C27 0.026(2) 0.0245(19) 0.025(2) 0.0111(16) 0.0074(16) 0.0036(16)
C28 0.036(2) 0.037(2) 0.027(2) 0.0082(19) 0.0062(19) 0.0086(19)
C29 0.042(3) 0.055(3) 0.027(2) 0.013(2) -0.002(2) 0.006(2)
C30 0.031(3) 0.044(3) 0.037(3) 0.005(2) 0.000(2) -0.004(2)
C31 0.028(3) 0.028(2) 0.047(3) -0.0001(18) 0.010(2) 0.004(2)
C32 0.026(2) 0.028(2) 0.031(2) 0.0075(16) 0.0090(18) 0.0063(18)
C33 0.0243(19) 0.0188(17) 0.0232(19) 0.0074(15) 0.0048(16) 0.0080(15)
C34 0.023(2) 0.029(2) 0.025(2) 0.0082(16) 0.0068(16) 0.0059(17)
C35 0.038(2) 0.038(2) 0.038(2) 0.0188(19) 0.022(2) 0.0191(19)
C36 0.025(2) 0.038(2) 0.063(3) 0.0137(18) 0.028(2) 0.026(2)
C37 0.021(2) 0.036(2) 0.048(3) 0.0032(17) 0.0034(19) 0.007(2)
C38 0.024(2) 0.030(2) 0.031(2) 0.0036(17) 0.0105(17) 0.0061(17)
C39 0.0214(18) 0.0278(19) 0.0184(18) 0.0089(15) 0.0014(15) 0.0032(15)
C40 0.028(2) 0.026(2) 0.031(2) 0.0091(17) 0.0036(17) 0.0072(19)
C41 0.041(3) 0.029(2) 0.039(3) 0.0150(19) -0.002(2) 0.001(2)
C42 0.044(3) 0.045(3) 0.030(2) 0.027(2) -0.003(2) -0.008(2)
C43 0.041(2) 0.052(3) 0.024(2) 0.023(2) 0.0105(19) 0.002(2)
C44 0.030(2) 0.033(2) 0.026(2) 0.0101(17) 0.0053(17) 0.0076(18)
O51 0.075(2) 0.058(2) 0.0428(19) 0.0185(17) 0.0309(19) 0.0154(16)
C51 0.083(4) 0.056(3) 0.054(3) 0.026(3) 0.039(3) 0.022(3)

loop_
_atom_type_symbol
_atom_type_description
_atom_type_scat_dispersion_real
_atom_type_scat_dispersion_imag
_atom_type_scat_source
C C 0.0033 0.0016 'International Tables Vol C Tables 4.2.6.8 and 6.1.1.4'
H H 0.0000 0.0000 'International Tables Vol C Tables 4.2.6.8 and 6.1.1.4'
O O 0.0106 0.0060 'International Tables Vol C Tables 4.2.6.8 and 6.1.1.4'
P P 0.1023 0.0942 'International Tables Vol C Tables 4.2.6.8 and 6.1.1.4'
Cl Cl 0.1484 0.1585 'International Tables Vol C Tables 4.2.6.8 and 6.1.1.4'
Rh Rh -1.1178 0.9187 'International Tables Vol C Tables 4.2.6.8 and 6.1.1.4'

loop_
_geom_angle_atom_site_label_1
_geom_angle_atom_site_label_2
_geom_angle_atom_site_label_3
_geom_angle
C1 Rh1 C10 40.93(13)
C1 Rh1 P2 105.25(9)
C10 Rh1 P2 84.52(10)
C1 Rh1 C2 37.95(11)
C10 Rh1 C2 67.61(12)
P2 Rh1 C2 143.03(8)
C1 Rh1 Cl1 155.05(9)
C10 Rh1 Cl1 160.82(10)
P2 Rh1 Cl1 93.61(5)
C2 Rh1 Cl1 120.65(9)
C1 Rh1 C3 63.69(12)
C10 Rh1 C3 73.12(12)
P2 Rh1 C3 155.56(8)
C2 Rh1 C3 33.19(12)
Cl1 Rh1 C3 104.21(9)
O1 P1 C27 111.31(15)
O1 P1 C21 111.22(15)
C27 P1 C21 107.29(16)
O1 P1 C1 115.56(14)
C27 P1 C1 103.97(16)
C21 P1 C1 106.92(16)
C33 P2 C20 109.10(16)
C33 P2 C39 105.40(16)
C20 P2 C39 101.86(15)
C33 P2 Rh1 120.06(11)
C20 P2 Rh1 103.91(11)
C39 P2 Rh1 114.93(11)
C2 C1 C10 115.1(3)
C2 C1 P1 121.6(3)
C10 C1 P1 123.1(2)
C2 C1 Rh1 78.50(19)
C10 C1 Rh1 70.30(18)
P1 C1 Rh1 124.85(16)
C3 C2 C1 120.4(3)
C3 C2 Rh1 81.7(2)
C1 C2 Rh1 63.55(17)
C3 C2 H2A 119.6
C1 C2 H2A 119.6
Rh1 C2 H2A 119.6
C2 C3 C4 122.4(3)
C2 C3 Rh1 65.13(19)
C4 C3 Rh1 88.4(2)
C2 C3 H3A 118.8
C4 C3 H3A 118.8
Rh1 C3 H3A 118.8
C5 C4 C9 119.4(3)
C5 C4 C3 122.2(3)
C9 C4 C3 118.4(3)
C6 C5 C4 120.7(3)
C6 C5 H5A 119.6
C4 C5 H5A 119.6
C5 C6 C7 119.7(4)
C5 C6 H6A 120.1
C7 C6 H6A 120.1
C8 C7 C6 120.7(4)
C8 C7 H7A 119.7
C6 C7 H7A 119.7
C7 C8 C9 120.5(3)
C7 C8 H8A 119.8
C9 C8 H8A 119.8
C8 C9 C4 119.0(3)
C8 C9 C10 123.5(3)
C4 C9 C10 117.2(3)
C9 C10 C1 121.0(3)
C9 C10 C11 120.9(3)
C1 C10 C11 116.2(3)
C9 C10 Rh1 97.8(2)
C1 C10 Rh1 68.76(18)
C11 C10 Rh1 115.7(2)
C20 C11 C12 120.3(3)
C20 C11 C10 118.8(3)
C12 C11 C10 120.9(3)
C13 C12 C11 123.4(3)
C13 C12 C17 117.9(3)
C11 C12 C17 118.7(3)
C14 C13 C12 121.5(3)
C14 C13 H13A 119.3
C12 C13 H13A 119.3
C13 C14 C15 121.2(3)
C13 C14 H14A 119.4
C15 C14 H14A 119.4
C16 C15 C14 118.9(3)
C16 C15 H15A 120.6
C14 C15 H15A 120.6
C15 C16 C17 121.6(3)
C15 C16 H16A 119.2
C17 C16 H16A 119.2
C16 C17 C18 122.2(3)
C16 C17 C12 119.0(3)
C18 C17 C12 118.8(3)
C19 C18 C17 121.5(3)
C19 C18 H18A 119.2
C17 C18 H18A 119.2
C18 C19 C20 119.8(3)
C18 C19 H19A 120.1
C20 C19 H19A 120.1
C11 C20 C19 120.8(3)
C11 C20 P2 115.4(2)
C19 C20 P2 123.9(2)
C26 C21 C22 118.7(3)
C26 C21 P1 119.9(3)
C22 C21 P1 120.8(3)
C23 C22 C21 119.8(4)
C23 C22 H22A 120.1
C21 C22 H22A 120.1
C24 C23 C22 120.3(4)
C24 C23 H23A 119.9
C22 C23 H23A 119.9
C23 C24 C25 120.4(4)
C23 C24 H24A 119.8
C25 C24 H24A 119.8
C24 C25 C26 120.0(4)
C24 C25 H25A 120.0
C26 C25 H25A 120.0
C25 C26 C21 120.8(4)
C25 C26 H26A 119.6
C21 C26 H26A 119.6
C28 C27 C32 118.3(4)
C28 C27 P1 118.4(3)
C32 C27 P1 123.3(3)
C29 C28 C27 121.0(4)
C29 C28 H28A 119.5
C27 C28 H28A 119.5
C30 C29 C28 120.0(4)
C30 C29 H29A 120.0
C28 C29 H29A 120.0
C29 C30 C31 119.9(4)
C29 C30 H30A 120.0
C31 C30 H30A 120.0
C30 C31 C32 120.9(4)
C30 C31 H31A 119.6
C32 C31 H31A 119.6
C31 C32 C27 120.0(5)
C31 C32 H32A 120.0
C27 C32 H32A 120.0
C34 C33 C38 118.3(3)
C34 C33 P2 121.0(3)
C38 C33 P2 120.4(3)
C35 C34 C33 120.6(3)
C35 C34 H34A 119.7
C33 C34 H34A 119.7
C36 C35 C34 120.5(4)
C36 C35 H35A 119.7
C34 C35 H35A 119.7
C35 C36 C37 120.0(4)
C35 C36 H36A 120.0
C37 C36 H36A 120.0
C38 C37 C36 119.8(4)
C38 C37 H37A 120.1
C36 C37 H37A 120.1
C37 C38 C33 120.7(4)
C37 C38 H38A 119.6
C33 C38 H38A 119.6
C44 C39 C40 118.6(3)
C44 C39 P2 118.5(3)
C40 C39 P2 122.7(3)
C41 C40 C39 121.1(4)
C41 C40 H40A 119.5
C39 C40 H40A 119.5
C40 C41 C42 119.8(4)
C40 C41 H41A 120.1
C42 C41 H41A 120.1
C43 C42 C41 119.7(4)
C43 C42 H42A 120.2
C41 C42 H42A 120.2
C42 C43 C44 120.8(4)
C42 C43 H43A 119.6
C44 C43 H43A 119.6
C39 C44 C43 120.0(4)
C39 C44 H44A 120.0
C43 C44 H44A 120.0
C51 O51 H51 109.5
O51 C51 H51A 109.5
O51 C51 H51B 109.5
H51A C51 H51B 109.5
O51 C51 H51C 109.5
H51A C51 H51C 109.5
H51B C51 H51C 109.5

loop_
_geom_bond_atom_site_label_1
_geom_bond_atom_site_label_2
_geom_bond_distance
Rh1 C1 2.092(3)
Rh1 C10 2.113(3)
Rh1 P2 2.1988(10)
Rh1 C2 2.289(3)
Rh1 Cl1 2.3222(15)
Rh1 C3 2.497(3)
P1 O1 1.471(2)
P1 C27 1.796(4)
P1 C21 1.800(4)
P1 C1 1.804(3)
P2 C33 1.809(4)
P2 C20 1.815(3)
P2 C39 1.826(4)
C1 C2 1.437(4)
C1 C10 1.470(5)
C2 C3 1.381(5)
C2 H2A 0.9800
C3 C4 1.435(5)
C3 H3A 0.9800
C4 C5 1.399(5)
C4 C9 1.413(4)
C5 C6 1.362(5)
C5 H5A 0.9300
C6 C7 1.399(5)
C6 H6A 0.9300
C7 C8 1.370(5)
C7 H7A 0.9300
C8 C9 1.390(5)
C8 H8A 0.9300
C9 C10 1.457(5)
C10 C11 1.505(4)
C11 C20 1.379(4)
C11 C12 1.422(4)
C12 C13 1.405(4)
C12 C17 1.428(4)
C13 C14 1.343(5)
C13 H13A 0.9300
C14 C15 1.410(5)
C14 H14A 0.9300
C15 C16 1.362(5)
C15 H15A 0.9300
C16 C17 1.401(4)
C16 H16A 0.9300
C17 C18 1.420(5)
C18 C19 1.359(4)
C18 H18A 0.9300
C19 C20 1.413(4)
C19 H19A 0.9300
C21 C26 1.381(5)
C21 C22 1.408(4)
C22 C23 1.377(5)
C22 H22A 0.9300
C23 C24 1.372(5)
C23 H23A 0.9300
C24 C25 1.372(5)
C24 H24A 0.9300
C25 C26 1.376(5)
C25 H25A 0.9300
C26 H26A 0.9300
C27 C28 1.384(5)
C27 C32 1.386(5)
C28 C29 1.376(5)
C28 H28A 0.9300
C29 C30 1.360(6)
C29 H29A 0.9300
C30 C31 1.367(6)
C30 H30A 0.9300
C31 C32 1.374(6)
C31 H31A 0.9300
C32 H32A 0.9300
C33 C34 1.393(5)
C33 C38 1.395(5)
C34 C35 1.374(5)
C34 H34A 0.9300
C35 C36 1.369(5)
C35 H35A 0.9300
C36 C37 1.383(5)
C36 H36A 0.9300
C37 C38 1.376(5)
C37 H37A 0.9300
C38 H38A 0.9300
C39 C44 1.383(5)
C39 C40 1.391(4)
C40 C41 1.377(5)
C40 H40A 0.9300
C41 C42 1.383(6)
C41 H41A 0.9300
C42 C43 1.367(5)
C42 H42A 0.9300
C43 C44 1.392(5)
C43 H43A 0.9300
C44 H44A 0.9300
O51 C51 1.403(5)
O51 H51 0.8200
C51 H51A 0.9600
C51 H51B 0.9600
C51 H51C 0.9600

loop_
_geom_hbond_atom_site_label_D
_geom_hbond_atom_site_label_H
_geom_hbond_atom_site_label_A
_geom_hbond_site_symmetry_A
_geom_hbond_distance_DH
_geom_hbond_distance_HA
_geom_hbond_distance_DA
_geom_hbond_angle_DHA
O51 H51 O1 1_565 0.82 1.95 2.755(4) 169

loop_
_geom_torsion_atom_site_label_1
_geom_torsion_atom_site_label_2
_geom_torsion_atom_site_label_3
_geom_torsion_atom_site_label_4
_geom_torsion
C1 Rh1 P2 C33 -97.23(16)
C10 Rh1 P2 C33 -132.86(16)
C2 Rh1 P2 C33 -92.7(2)
Cl1 Rh1 P2 C33 66.29(13)
C3 Rh1 P2 C33 -156.5(3)
C1 Rh1 P2 C20 24.97(15)
C10 Rh1 P2 C20 -10.66(16)
C2 Rh1 P2 C20 29.5(2)
Cl1 Rh1 P2 C20 -171.52(12)
C3 Rh1 P2 C20 -34.3(3)
C1 Rh1 P2 C39 135.37(15)
C10 Rh1 P2 C39 99.74(16)
C2 Rh1 P2 C39 139.94(18)
Cl1 Rh1 P2 C39 -61.12(12)
C3 Rh1 P2 C39 76.1(3)
O1 P1 C1 C2 -148.9(2)
C27 P1 C1 C2 88.9(3)
C21 P1 C1 C2 -24.5(3)
O1 P1 C1 C10 37.2(3)
C27 P1 C1 C10 -85.1(3)
C21 P1 C1 C10 161.6(3)
O1 P1 C1 Rh1 -50.7(2)
C27 P1 C1 Rh1 -172.95(19)
C21 P1 C1 Rh1 73.7(2)
C10 Rh1 C1 C2 -122.2(3)
P2 Rh1 C1 C2 175.53(17)
Cl1 Rh1 C1 C2 37.7(3)
C3 Rh1 C1 C2 -27.86(18)
P2 Rh1 C1 C10 -62.26(19)
C2 Rh1 C1 C10 122.2(3)
Cl1 Rh1 C1 C10 159.92(19)
C3 Rh1 C1 C10 94.4(2)
C10 Rh1 C1 P1 117.2(3)
P2 Rh1 C1 P1 54.9(2)
C2 Rh1 C1 P1 -120.6(3)
Cl1 Rh1 C1 P1 -82.9(3)
C3 Rh1 C1 P1 -148.5(2)
C10 C1 C2 C3 -0.2(4)
P1 C1 C2 C3 -174.6(3)
Rh1 C1 C2 C3 61.4(3)
C10 C1 C2 Rh1 -61.6(2)
P1 C1 C2 Rh1 124.0(2)
C1 Rh1 C2 C3 -130.1(3)
C10 Rh1 C2 C3 -93.2(2)
P2 Rh1 C2 C3 -137.25(17)
Cl1 Rh1 C2 C3 67.4(2)
C10 Rh1 C2 C1 36.8(2)
P2 Rh1 C2 C1 -7.2(3)
Cl1 Rh1 C2 C1 -162.55(16)
C3 Rh1 C2 C1 130.1(3)
C1 C2 C3 C4 18.1(5)
Rh1 C2 C3 C4 70.6(3)
C1 C2 C3 Rh1 -52.6(3)
C1 Rh1 C3 C2 31.7(2)
C10 Rh1 C3 C2 74.7(2)
P2 Rh1 C3 C2 99.4(3)
Cl1 Rh1 C3 C2 -124.99(19)
C1 Rh1 C3 C4 -95.5(2)
C10 Rh1 C3 C4 -52.4(2)
P2 Rh1 C3 C4 -27.7(4)
C2 Rh1 C3 C4 -127.1(3)
Cl1 Rh1 C3 C4 107.9(2)
C2 C3 C4 C5 167.0(3)
Rh1 C3 C4 C5 -134.1(3)
C2 C3 C4 C9 -15.3(5)
Rh1 C3 C4 C9 43.6(3)
C9 C4 C5 C6 1.4(5)
C3 C4 C5 C6 179.1(4)
C4 C5 C6 C7 -0.7(6)
C5 C6 C7 C8 -0.5(6)
C6 C7 C8 C9 1.1(6)
C7 C8 C9 C4 -0.4(5)
C7 C8 C9 C10 -173.5(4)
C5 C4 C9 C8 -0.9(5)
C3 C4 C9 C8 -178.6(3)
C5 C4 C9 C10 172.7(3)
C3 C4 C9 C10 -5.0(4)
C8 C9 C10 C1 -164.0(3)
C4 C9 C10 C1 22.7(4)
C8 C9 C10 C11 -0.2(5)
C4 C9 C10 C11 -173.5(3)
C8 C9 C10 Rh1 126.2(3)
C4 C9 C10 Rh1 -47.1(3)
C2 C1 C10 C9 -20.0(4)
P1 C1 C10 C9 154.3(2)
Rh1 C1 C10 C9 -86.3(3)
C2 C1 C10 C11 175.5(3)
P1 C1 C10 C11 -10.3(4)
Rh1 C1 C10 C11 109.2(3)
C2 C1 C10 Rh1 66.3(2)
P1 C1 C10 Rh1 -119.4(2)
C1 Rh1 C10 C9 120.3(3)
P2 Rh1 C10 C9 -118.8(2)
C2 Rh1 C10 C9 86.0(2)
Cl1 Rh1 C10 C9 -33.6(4)
C3 Rh1 C10 C9 51.2(2)
P2 Rh1 C10 C1 120.93(18)
C2 Rh1 C10 C1 -34.25(17)
Cl1 Rh1 C10 C1 -153.8(2)
C3 Rh1 C10 C1 -69.07(19)
C1 Rh1 C10 C11 -109.8(3)
P2 Rh1 C10 C11 11.1(2)
C2 Rh1 C10 C11 -144.1(3)
Cl1 Rh1 C10 C11 96.4(4)
C3 Rh1 C10 C11 -178.9(3)
C9 C10 C11 C20 110.3(4)
C1 C10 C11 C20 -85.2(4)
Rh1 C10 C11 C20 -7.3(4)
C9 C10 C11 C12 -72.4(4)
C1 C10 C11 C12 92.1(4)
Rh1 C10 C11 C12 170.0(2)
C20 C11 C12 C13 -178.0(3)
C10 C11 C12 C13 4.7(5)
C20 C11 C12 C17 3.9(5)
C10 C11 C12 C17 -173.3(3)
C11 C12 C13 C14 -178.7(4)
C17 C12 C13 C14 -0.7(5)
C12 C13 C14 C15 1.8(6)
C13 C14 C15 C16 -1.0(6)
C14 C15 C16 C17 -0.8(5)
C15 C16 C17 C18 -177.3(4)
C15 C16 C17 C12 1.9(5)
C13 C12 C17 C16 -1.1(5)
C11 C12 C17 C16 177.0(3)
C13 C12 C17 C18 178.1(3)
C11 C12 C17 C18 -3.8(5)
C16 C17 C18 C19 -180.0(4)
C12 C17 C18 C19 0.8(5)
C17 C18 C19 C20 2.0(5)
C12 C11 C20 C19 -1.2(5)
C10 C11 C20 C19 176.1(3)
C12 C11 C20 P2 179.9(2)
C10 C11 C20 P2 -2.8(4)
C18 C19 C20 C11 -1.8(5)
C18 C19 C20 P2 177.1(3)
C33 P2 C20 C11 139.8(3)
C39 P2 C20 C11 -109.1(3)
Rh1 P2 C20 C11 10.6(3)
C33 P2 C20 C19 -39.2(3)
C39 P2 C20 C19 71.9(3)
Rh1 P2 C20 C19 -168.3(3)
O1 P1 C21 C26 -91.1(3)
C27 P1 C21 C26 30.9(3)
C1 P1 C21 C26 141.9(3)
O1 P1 C21 C22 79.4(3)
C27 P1 C21 C22 -158.6(3)
C1 P1 C21 C22 -47.6(3)
C26 C21 C22 C23 -2.1(5)
P1 C21 C22 C23 -172.7(3)
C21 C22 C23 C24 1.9(5)
C22 C23 C24 C25 -0.3(5)
C23 C24 C25 C26 -1.1(6)
C24 C25 C26 C21 0.9(5)
C22 C21 C26 C25 0.7(5)
P1 C21 C26 C25 171.4(3)
O1 P1 C27 C28 2.9(4)
C21 P1 C27 C28 -119.0(3)
C1 P1 C27 C28 128.0(3)
O1 P1 C27 C32 -174.6(4)
C21 P1 C27 C32 63.5(4)
C1 P1 C27 C32 -49.6(4)
C32 C27 C28 C29 0.1(6)
P1 C27 C28 C29 -177.6(4)
C27 C28 C29 C30 -0.4(7)
C28 C29 C30 C31 0.5(8)
C29 C30 C31 C32 -0.3(8)
C30 C31 C32 C27 0.0(8)
C28 C27 C32 C31 0.1(7)
P1 C27 C32 C31 177.7(4)
C20 P2 C33 C34 -34.8(3)
C39 P2 C33 C34 -143.5(3)
Rh1 P2 C33 C34 84.8(3)
C20 P2 C33 C38 151.5(3)
C39 P2 C33 C38 42.8(3)
Rh1 P2 C33 C38 -88.9(3)
C38 C33 C34 C35 -2.1(5)
P2 C33 C34 C35 -175.9(3)
C33 C34 C35 C36 0.1(5)
C34 C35 C36 C37 1.6(5)
C35 C36 C37 C38 -1.3(6)
C36 C37 C38 C33 -0.7(5)
C34 C33 C38 C37 2.3(5)
P2 C33 C38 C37 176.2(3)
C33 P2 C39 C44 -154.2(3)
C20 P2 C39 C44 91.9(3)
Rh1 P2 C39 C44 -19.7(3)
C33 P2 C39 C40 31.9(3)
C20 P2 C39 C40 -82.0(3)
Rh1 P2 C39 C40 166.4(2)
C44 C39 C40 C41 0.6(5)
P2 C39 C40 C41 174.5(3)
C39 C40 C41 C42 -0.8(5)
C40 C41 C42 C43 0.9(6)
C41 C42 C43 C44 -0.9(6)
C40 C39 C44 C43 -0.6(5)
P2 C39 C44 C43 -174.7(3)
C42 C43 C44 C39 0.7(5)
